data_2202762
loop_
_publ_author_name
'Stomberg, Rolf'
'Ibrahim, Wilson'
'Langer, Vratislav'
'Lundquist, Knut'

_publ_section_title
;
 (+)-Pinoresinol--dioxane (1/1)
;
_journal_issue 12
_journal_name_full 'Acta Crystallographica Section E'
_journal_page_first o1972
_journal_page_last o1974
_journal_paper_doi 10.1107/S1600536803026114
_journal_volume 59
_journal_year 2003
_chemical_formula_iupac 'C20 H22 O6, C4 H8 O2'
_chemical_formula_moiety 'C20 H22 O6, C4 H8 O2'
_chemical_formula_sum 'C24 H30 O8'
_chemical_formula_weight 446.48
_chemical_name_systematic
;
(+)-pinoresinol--dioxane (1/1)
;
_space_group_IT_number 4
_symmetry_cell_setting monoclinic
_symmetry_space_group_name_Hall 'P 2yb'
_symmetry_space_group_name_H-M 'P 1 21 1'
_atom_sites_solution_hydrogens geom
_atom_sites_solution_primary direct
_atom_sites_solution_secondary difmap
_audit_creation_method SHELXL-97
_cell_angle_alpha 90.00
_cell_angle_beta 92.891(13)
_cell_angle_gamma 90.00
_cell_formula_units_Z 2
_cell_length_a 9.8318(16)
_cell_length_b 6.066(3)
_cell_length_c 18.493(2)
_cell_measurement_reflns_used 25
_cell_measurement_temperature 153.0(10)
_cell_measurement_theta_max 24.93
_cell_measurement_theta_min 23.43
_cell_volume 1101.5(6)
_computing_cell_refinement TEXSAN-TEXRAY
_computing_data_collection
;
TEXSAN-TEXRAY (Molecular Structure Corporation, 1985)
;
_computing_data_reduction TEXSAN-TEXRAY
_computing_molecular_graphics 'DIAMOND (Brandenburg, 2000)'
_computing_publication_material SHELXTL
_computing_structure_refinement SHELXTL
_computing_structure_solution 'SHELXTL (Bruker, 1997)'
_diffrn_ambient_temperature 153.0(10)
_diffrn_measured_fraction_theta_full 0.999
_diffrn_measured_fraction_theta_max 0.999
_diffrn_measurement_device_type 'Rigaku AFC6'
_diffrn_measurement_method '\w scans'
_diffrn_radiation_monochromator graphite
_diffrn_radiation_source 'normal-focus rotating anode'
_diffrn_radiation_type MoK\a
_diffrn_radiation_wavelength 0.71069
_diffrn_reflns_av_R_equivalents 0.0134
_diffrn_reflns_av_sigmaI/netI 0.0450
_diffrn_reflns_limit_h_max 13
_diffrn_reflns_limit_h_min 0
_diffrn_reflns_limit_k_max 8
_diffrn_reflns_limit_k_min 0
_diffrn_reflns_limit_l_max 25
_diffrn_reflns_limit_l_min -25
_diffrn_reflns_number 3660
_diffrn_reflns_theta_full 29.97
_diffrn_reflns_theta_max 29.97
_diffrn_reflns_theta_min 2.07
_diffrn_standards_decay_% none
_diffrn_standards_interval_count 150
_diffrn_standards_number 3
_exptl_absorpt_coefficient_mu 0.101
_exptl_absorpt_correction_type none
_exptl_crystal_colour colourless
_exptl_crystal_density_diffrn 1.346
_exptl_crystal_density_method 'not measured'
_exptl_crystal_description plate
_exptl_crystal_F_000 476
_exptl_crystal_size_max 0.55
_exptl_crystal_size_mid 0.35
_exptl_crystal_size_min 0.35
_refine_diff_density_max 0.330
_refine_diff_density_min -0.219
_refine_ls_abs_structure_details 'not determined'
_refine_ls_extinction_method none
_refine_ls_goodness_of_fit_ref 1.042
_refine_ls_hydrogen_treatment constr
_refine_ls_matrix_type full
_refine_ls_number_parameters 311
_refine_ls_number_reflns 3479
_refine_ls_number_restraints 1
_refine_ls_restrained_S_all 1.042
_refine_ls_R_factor_all 0.0601
_refine_ls_R_factor_gt 0.0412
_refine_ls_shift/su_max 0.000
_refine_ls_shift/su_mean 0.000
_refine_ls_structure_factor_coef Fsqd
_refine_ls_weighting_details 'calc w=1/[\s^2^(Fo^2^)+(0.0679P)^2^+0.1302P] where P=(Fo^2^+2Fc^2^)/3'
_refine_ls_weighting_scheme calc
_refine_ls_wR_factor_gt 0.1107
_refine_ls_wR_factor_ref 0.1211
_reflns_number_gt 2765
_reflns_number_total 3479
_reflns_threshold_expression I>2\s~I~
_cod_data_source_file na6268.cif
_cod_data_source_block I
_cod_original_sg_symbol_H-M 'P 21'
_cod_database_code 2202762
_cod_database_fobs_code 2202762

loop_
_symmetry_equiv_pos_as_xyz
'x, y, z'
'-x, y+1/2, -z'

loop_
_atom_site_label
_atom_site_fract_x
_atom_site_fract_y
_atom_site_fract_z
_atom_site_U_iso_or_equiv
_atom_site_adp_type
_atom_site_calc_flag
_atom_site_refinement_flags
_atom_site_occupancy
_atom_site_disorder_assembly
_atom_site_disorder_group
_atom_site_type_symbol
C1 0.86723(18) 0.7651(4) 0.39457(10) 0.0237(4) Uani d . 1 . . C
C2 0.78063(19) 0.6263(4) 0.43133(10) 0.0248(4) Uani d . 1 . . C
H2 0.7484 0.4974 0.4093 0.042(8) Uiso calc R 1 . . H
C3 0.74239(18) 0.6788(4) 0.50015(10) 0.0228(4) Uani d . 1 . . C
C4 0.79078(19) 0.8737(4) 0.53375(10) 0.0245(4) Uani d . 1 . . C
C5 0.8747(2) 1.0127(4) 0.49705(11) 0.0273(4) Uani d . 1 . . C
H5 0.9060 1.1427 0.5188 0.043(8) Uiso calc R 1 . . H
C6 0.91258(19) 0.9590(4) 0.42766(11) 0.0262(4) Uani d . 1 . . C
H6 0.9688 1.0539 0.4033 0.042(8) Uiso calc R 1 . . H
C7 0.5873(2) 0.3774(4) 0.50649(13) 0.0316(5) Uani d . 1 . . C
H7A 0.5392 0.4286 0.4632 0.036(7) Uiso calc R 1 . . H
H7B 0.5237 0.3164 0.5387 0.052(9) Uiso calc R 1 . . H
H7C 0.6516 0.2661 0.4942 0.044(8) Uiso calc R 1 . . H
C8 0.91926(19) 0.6906(4) 0.32359(10) 0.0255(4) Uani d . 1 . . C
H8 0.9848 0.5711 0.3331 0.038(7) Uiso calc R 1 . . H
C9 0.9850(2) 0.8631(4) 0.27647(10) 0.0263(4) Uani d . 1 . . C
H9 0.9351 1.0029 0.2765 0.029(7) Uiso calc R 1 . . H
C10 1.1386(2) 0.8986(5) 0.29093(11) 0.0335(5) Uani d . 1 . . C
H10A 1.1580 1.0537 0.2991 0.040 Uiso calc R 1 . . H
H10B 1.1708 0.8164 0.3334 0.040 Uiso calc R 1 . . H
C11 1.15336(18) 0.6312(4) 0.11523(10) 0.0254(4) Uani d . 1 . . C
C12 1.23149(19) 0.7870(4) 0.08078(10) 0.0261(4) Uani d . 1 . . C
H12 1.2661 0.9084 0.1063 0.046(8) Uiso calc R 1 . . H
C13 1.25762(19) 0.7606(4) 0.00794(10) 0.0250(4) Uani d . 1 . . C
C14 1.20537(19) 0.5794(4) -0.03067(10) 0.0276(4) Uani d . 1 . . C
C15 1.1261(2) 0.4272(4) 0.00362(11) 0.0311(5) Uani d . 1 . . C
H15 1.0891 0.3081 -0.0222 0.039(8) Uiso calc R 1 . . H
C16 1.1013(2) 0.4517(4) 0.07677(11) 0.0293(4) Uani d . 1 . . C
H16 1.0495 0.3471 0.0998 0.034(7) Uiso calc R 1 . . H
C17 1.4086(2) 1.0689(4) 0.00630(13) 0.0339(5) Uani d . 1 . . C
H17A 1.3457 1.1710 0.0260 0.045(8) Uiso calc R 1 . . H
H17B 1.4651 1.1451 -0.0264 0.051(9) Uiso calc R 1 . . H
H17C 1.4646 1.0053 0.0449 0.048(8) Uiso calc R 1 . . H
C18 1.11777(19) 0.6620(4) 0.19303(10) 0.0262(4) Uani d . 1 . . C
H18 1.1279 0.5212 0.2187 0.039(7) Uiso calc R 1 . . H
C19 0.97340(19) 0.7513(4) 0.20150(10) 0.0283(4) Uani d . 1 . . C
H19 0.9491 0.8590 0.1635 0.033(7) Uiso calc R 1 . . H
C20 0.8610(2) 0.5794(6) 0.20753(11) 0.0430(7) Uani d . 1 . . C
H20A 0.7896 0.6026 0.1702 0.052 Uiso calc R 1 . . H
H20B 0.8975 0.4321 0.2022 0.052 Uiso calc R 1 . . H
C21 1.4511(3) 0.5275(5) -0.23373(13) 0.0390(6) Uani d . 1 . . C
H21A 1.3798 0.4182 -0.2299 0.047 Uiso calc R 1 . . H
H21B 1.5376 0.4575 -0.2206 0.047 Uiso calc R 1 . . H
C22 1.4521(3) 0.6092(6) -0.30944(13) 0.0560(9) Uani d . 1 . . C
H22A 1.4701 0.4875 -0.3416 0.067 Uiso calc R 1 . . H
H22B 1.3633 0.6694 -0.3237 0.067 Uiso calc R 1 . . H
C23 1.5316(2) 0.9530(5) -0.26788(13) 0.0366(5) Uani d . 1 . . C
H23A 1.4453 1.0235 -0.2811 0.044 Uiso calc R 1 . . H
H23B 1.6033 1.0617 -0.2715 0.044 Uiso calc R 1 . . H
C24 1.5301(3) 0.8708(6) -0.19247(13) 0.0517(8) Uani d . 1 . . C
H24A 1.6188 0.8103 -0.1782 0.062 Uiso calc R 1 . . H
H24B 1.5124 0.9927 -0.1603 0.062 Uiso calc R 1 . . H
O1 0.65778(15) 0.5576(3) 0.54108(7) 0.0295(3) Uani d . 1 . . O
O2 0.75570(17) 0.9280(3) 0.60194(8) 0.0353(4) Uani d . 1 . . O
H2A 0.6918 0.8507 0.6134 0.051(9) Uiso calc R 1 . . H
O3 0.80826(15) 0.6066(4) 0.27825(8) 0.0402(5) Uani d . 1 . . O
O4 1.20418(14) 0.8221(4) 0.22813(7) 0.0348(4) Uani d . 1 . . O
O5 1.33514(16) 0.8991(3) -0.03163(8) 0.0326(4) Uani d . 1 . . O
O6 1.23224(18) 0.5481(4) -0.10141(8) 0.0416(5) Uani d . 1 . . O
H6A 1.2894 0.6379 -0.1133 0.060(10) Uiso calc R 1 . . H
O7 1.42862(19) 0.7052(4) -0.18529(9) 0.0434(5) Uani d . 1 . . O
O8 1.5538(2) 0.7757(4) -0.31618(9) 0.0467(5) Uani d . 1 . . O

loop_
_atom_site_aniso_label
_atom_site_aniso_U_11
_atom_site_aniso_U_22
_atom_site_aniso_U_33
_atom_site_aniso_U_12
_atom_site_aniso_U_13
_atom_site_aniso_U_23
C1 0.0198(7) 0.0274(10) 0.0239(8) -0.0003(8) 0.0016(6) -0.0013(8)
C2 0.0229(8) 0.0262(10) 0.0253(8) -0.0019(8) 0.0010(7) -0.0011(8)
C3 0.0199(8) 0.0233(9) 0.0253(8) -0.0033(8) 0.0019(6) 0.0011(8)
C4 0.0225(8) 0.0279(10) 0.0230(8) -0.0008(8) 0.0005(7) -0.0014(8)
C5 0.0260(9) 0.0268(10) 0.0291(9) -0.0053(9) 0.0022(7) -0.0030(9)
C6 0.0218(8) 0.0301(11) 0.0269(9) -0.0045(8) 0.0034(7) 0.0024(8)
C7 0.0295(10) 0.0225(10) 0.0435(12) -0.0056(9) 0.0079(9) -0.0025(9)
C8 0.0216(8) 0.0303(10) 0.0247(8) -0.0028(8) 0.0025(6) -0.0043(8)
C9 0.0258(9) 0.0314(11) 0.0217(8) -0.0006(8) 0.0024(7) 0.0001(8)
C10 0.0300(10) 0.0448(14) 0.0260(9) -0.0095(10) 0.0048(7) -0.0041(10)
C11 0.0194(8) 0.0326(11) 0.0244(8) 0.0010(8) 0.0022(6) 0.0006(8)
C12 0.0231(8) 0.0283(10) 0.0270(8) -0.0015(8) 0.0017(7) -0.0029(9)
C13 0.0205(8) 0.0285(10) 0.0262(8) -0.0014(8) 0.0024(6) 0.0012(8)
C14 0.0232(8) 0.0359(12) 0.0241(8) -0.0034(9) 0.0035(7) -0.0021(9)
C15 0.0275(9) 0.0345(12) 0.0315(10) -0.0094(10) 0.0029(8) -0.0066(10)
C16 0.0256(9) 0.0322(11) 0.0305(10) -0.0063(9) 0.0058(7) 0.0001(9)
C17 0.0349(10) 0.0250(11) 0.0424(11) -0.0069(9) 0.0085(9) -0.0043(10)
C18 0.0225(8) 0.0315(11) 0.0247(8) 0.0001(8) 0.0015(7) 0.0002(8)
C19 0.0216(8) 0.0416(13) 0.0215(8) 0.0014(9) -0.0006(6) -0.0002(9)
C20 0.0276(10) 0.072(2) 0.0301(10) -0.0145(13) 0.0072(8) -0.0175(13)
C21 0.0431(12) 0.0302(12) 0.0450(13) -0.0026(11) 0.0132(10) -0.0003(11)
C22 0.086(2) 0.0508(18) 0.0323(12) -0.0345(18) 0.0166(13) -0.0117(13)
C23 0.0334(11) 0.0323(12) 0.0451(12) -0.0046(10) 0.0103(9) -0.0004(11)
C24 0.0679(18) 0.0539(19) 0.0340(12) -0.0288(16) 0.0099(12) -0.0092(13)
O1 0.0336(7) 0.0288(8) 0.0265(7) -0.0088(7) 0.0062(5) 0.0006(7)
O2 0.0397(8) 0.0402(10) 0.0267(7) -0.0131(8) 0.0092(6) -0.0074(7)
O3 0.0266(7) 0.0652(13) 0.0294(7) -0.0172(9) 0.0071(6) -0.0143(9)
O4 0.0235(6) 0.0541(11) 0.0270(7) -0.0086(8) 0.0037(5) -0.0078(8)
O5 0.0337(7) 0.0341(9) 0.0304(7) -0.0121(8) 0.0053(6) -0.0010(7)
O6 0.0446(9) 0.0542(12) 0.0272(7) -0.0235(10) 0.0113(7) -0.0108(8)
O7 0.0540(10) 0.0442(11) 0.0339(8) -0.0168(9) 0.0202(7) -0.0077(9)
O8 0.0623(11) 0.0427(11) 0.0375(8) -0.0181(11) 0.0263(8) -0.0075(9)

loop_
_atom_type_symbol
_atom_type_description
_atom_type_scat_dispersion_real
_atom_type_scat_dispersion_imag
_atom_type_scat_source
C C 0.0033 0.0000 'International Tables Vol C Tables 4.2.6.8 and 6.1.1.4'
H H 0.0000 0.0000 'International Tables Vol C Tables 4.2.6.8 and 6.1.1.4'
O O 0.0106 0.0000 'International Tables Vol C Tables 4.2.6.8 and 6.1.1.4'

loop_
_geom_angle_atom_site_label_1
_geom_angle_atom_site_label_2
_geom_angle_atom_site_label_3
_geom_angle
C6 C1 C2 119.04(18)
C6 C1 C8 121.58(18)
C2 C1 C8 119.12(19)
C3 C2 C1 120.7(2)
C3 C2 H2 119.7
C1 C2 H2 119.7
O1 C3 C2 126.0(2)
O1 C3 C4 114.12(17)
C2 C3 C4 119.89(19)
O2 C4 C5 119.4(2)
O2 C4 C3 121.02(19)
C5 C4 C3 119.53(18)
C4 C5 C6 120.3(2)
C4 C5 H5 119.9
C6 C5 H5 119.9
C1 C6 C5 120.60(19)
C1 C6 H6 119.7
C5 C6 H6 119.7
O1 C7 H7A 109.5
O1 C7 H7B 109.5
H7A C7 H7B 109.5
O1 C7 H7C 109.5
H7A C7 H7C 109.5
H7B C7 H7C 109.5
O3 C8 C1 109.55(15)
O3 C8 C9 103.96(16)
C1 C8 C9 117.75(19)
O3 C8 H8 108.4
C1 C8 H8 108.4
C9 C8 H8 108.4
C8 C9 C10 115.99(18)
C8 C9 C19 101.40(18)
C10 C9 C19 104.24(16)
C8 C9 H9 111.5
C10 C9 H9 111.5
C19 C9 H9 111.5
O4 C10 C9 106.99(16)
O4 C10 H10A 110.3
C9 C10 H10A 110.3
O4 C10 H10B 110.3
C9 C10 H10B 110.3
H10A C10 H10B 108.6
C16 C11 C12 119.81(18)
C16 C11 C18 119.32(19)
C12 C11 C18 120.8(2)
C11 C12 C13 119.8(2)
C11 C12 H12 120.1
C13 C12 H12 120.1
O5 C13 C12 125.5(2)
O5 C13 C14 114.22(17)
C12 C13 C14 120.29(19)
O6 C14 C15 119.3(2)
O6 C14 C13 121.2(2)
C15 C14 C13 119.55(18)
C14 C15 C16 120.3(2)
C14 C15 H15 119.9
C16 C15 H15 119.9
C11 C16 C15 120.3(2)
C11 C16 H16 119.9
C15 C16 H16 119.9
O5 C17 H17A 109.5
O5 C17 H17B 109.5
H17A C17 H17B 109.5
O5 C17 H17C 109.5
H17A C17 H17C 109.5
H17B C17 H17C 109.5
O4 C18 C11 110.93(17)
O4 C18 C19 104.25(18)
C11 C18 C19 113.65(16)
O4 C18 H18 109.3
C11 C18 H18 109.3
C19 C18 H18 109.3
C20 C19 C18 116.3(2)
C20 C19 C9 104.80(16)
C18 C19 C9 102.70(15)
C20 C19 H19 110.8
C18 C19 H19 110.8
C9 C19 H19 110.8
O3 C20 C19 106.4(2)
O3 C20 H20A 110.4
C19 C20 H20A 110.4
O3 C20 H20B 110.4
C19 C20 H20B 110.4
H20A C20 H20B 108.6
O7 C21 C22 110.4(2)
O7 C21 H21A 109.6
C22 C21 H21A 109.6
O7 C21 H21B 109.6
C22 C21 H21B 109.6
H21A C21 H21B 108.1
O8 C22 C21 110.8(2)
O8 C22 H22A 109.5
C21 C22 H22A 109.5
O8 C22 H22B 109.5
C21 C22 H22B 109.5
H22A C22 H22B 108.1
O8 C23 C24 110.2(3)
O8 C23 H23A 109.6
C24 C23 H23A 109.6
O8 C23 H23B 109.6
C24 C23 H23B 109.6
H23A C23 H23B 108.1
O7 C24 C23 111.4(2)
O7 C24 H24A 109.4
C23 C24 H24A 109.4
O7 C24 H24B 109.4
C23 C24 H24B 109.4
H24A C24 H24B 108.0
C3 O1 C7 117.29(16)
C4 O2 H2A 109.5
C8 O3 C20 105.85(15)
C18 O4 C10 107.89(16)
C13 O5 C17 117.57(17)
C14 O6 H6A 109.5
C24 O7 C21 110.02(19)
C23 O8 C22 110.41(18)

loop_
_geom_bond_atom_site_label_1
_geom_bond_atom_site_label_2
_geom_bond_site_symmetry_2
_geom_bond_distance
_geom_bond_publ_flag
C1 C6 . 1.390(3) ?
C1 C2 . 1.398(3) ?
C1 C8 . 1.502(3) ?
C2 C3 . 1.382(3) ?
C2 H2 . 0.9300 ?
C3 O1 . 1.367(2) ?
C3 C4 . 1.407(3) ?
C4 O2 . 1.364(2) ?
C4 C5 . 1.382(3) ?
C5 C6 . 1.393(3) ?
C5 H5 . 0.9300 ?
C6 H6 . 0.9300 ?
C7 O1 . 1.428(3) ?
C7 H7A . 0.9600 ?
C7 H7B . 0.9600 ?
C7 H7C . 0.9600 ?
C8 O3 . 1.436(2) ?
C8 C9 . 1.526(3) ?
C8 H8 . 0.9800 ?
C9 C10 . 1.535(3) ?
C9 C19 . 1.542(3) ?
C9 H9 . 0.9800 ?
C10 O4 . 1.434(2) ?
C10 H10A . 0.9700 ?
C10 H10B . 0.9700 ?
C11 C16 . 1.384(3) ?
C11 C12 . 1.392(3) ?
C11 C18 . 1.509(3) ?
C12 C13 . 1.393(3) ?
C12 H12 . 0.9300 ?
C13 O5 . 1.370(3) ?
C13 C14 . 1.395(3) ?
C14 O6 . 1.361(2) ?
C14 C15 . 1.383(3) ?
C15 C16 . 1.395(3) ?
C15 H15 . 0.9300 ?
C16 H16 . 0.9300 ?
C17 O5 . 1.423(3) ?
C17 H17A . 0.9600 ?
C17 H17B . 0.9600 ?
C17 H17C . 0.9600 ?
C18 O4 . 1.425(3) ?
C18 C19 . 1.535(3) ?
C18 H18 . 0.9800 ?
C19 C20 . 1.528(4) ?
C19 H19 . 0.9800 ?
C20 O3 . 1.441(2) ?
C20 H20A . 0.9700 ?
C20 H20B . 0.9700 ?
C21 O7 . 1.426(3) ?
C21 C22 . 1.486(4) ?
C21 H21A . 0.9700 ?
C21 H21B . 0.9700 ?
C22 O8 . 1.431(3) ?
C22 H22A . 0.9700 ?
C22 H22B . 0.9700 ?
C23 O8 . 1.422(3) ?
C23 C24 . 1.482(4) ?
C23 H23A . 0.9700 ?
C23 H23B . 0.9700 ?
C24 O7 . 1.427(3) ?
C24 H24A . 0.9700 ?
C24 H24B . 0.9700 ?
O2 H2A . 0.8200 ?
O6 H6A . 0.8200 ?

loop_
_geom_hbond_atom_site_label_D
_geom_hbond_atom_site_label_H
_geom_hbond_atom_site_label_A
_geom_hbond_site_symmetry_A
_geom_hbond_distance_DH
_geom_hbond_distance_HA
_geom_hbond_distance_DA
_geom_hbond_angle_DHA
'[a]O2' H2A O1 . 0.82 2.24 2.671(3) 113
'[b]O2' H2A O8 1_456 0.82 1.98 2.718(2) 149
'[c]O6' H6A O5 . 0.82 2.22 2.663(3) 114
'[d]O6' H6A O7 . 0.82 2.00 2.710(2) 145
'[e]C19' H19 O6 2_755 0.98 2.37 3.221(3) 145
'[f]C23' H23A O3 2_755 0.97 2.55 3.465(3) 158
'[g]C23' H23B O4 2_855 0.97 2.56 3.480(3) 158

loop_
_geom_torsion_atom_site_label_1
_geom_torsion_atom_site_label_2
_geom_torsion_atom_site_label_3
_geom_torsion_atom_site_label_4
_geom_torsion
C6 C1 C2 C3 -1.2(3)
C8 C1 C2 C3 173.12(18)
C1 C2 C3 O1 179.45(19)
C1 C2 C3 C4 0.0(3)
O1 C3 C4 O2 1.2(3)
C2 C3 C4 O2 -179.30(19)
O1 C3 C4 C5 -178.51(19)
C2 C3 C4 C5 1.0(3)
O2 C4 C5 C6 179.4(2)
C3 C4 C5 C6 -0.8(3)
C2 C1 C6 C5 1.3(3)
C8 C1 C6 C5 -172.8(2)
C4 C5 C6 C1 -0.3(3)
C6 C1 C8 O3 -138.4(2)
C2 C1 C8 O3 47.5(3)
C6 C1 C8 C9 -19.9(3)
C2 C1 C8 C9 165.94(18)
O3 C8 C9 C10 -150.31(19)
C1 C8 C9 C10 88.3(2)
O3 C8 C9 C19 -38.1(2)
C1 C8 C9 C19 -159.49(16)
C8 C9 C10 O4 112.8(2)
C19 C9 C10 O4 2.3(3)
C16 C11 C12 C13 -0.5(3)
C18 C11 C12 C13 -176.90(18)
C11 C12 C13 O5 -178.5(2)
C11 C12 C13 C14 0.3(3)
O5 C13 C14 O6 0.4(3)
C12 C13 C14 O6 -178.5(2)
O5 C13 C14 C15 179.7(2)
C12 C13 C14 C15 0.7(3)
O6 C14 C15 C16 177.7(2)
C13 C14 C15 C16 -1.6(3)
C12 C11 C16 C15 -0.4(3)
C18 C11 C16 C15 176.1(2)
C14 C15 C16 C11 1.4(3)
C16 C11 C18 O4 166.43(19)
C12 C11 C18 O4 -17.1(3)
C16 C11 C18 C19 -76.5(3)
C12 C11 C18 C19 100.0(2)
O4 C18 C19 C20 -148.36(17)
C11 C18 C19 C20 90.7(2)
O4 C18 C19 C9 -34.6(2)
C11 C18 C19 C9 -155.47(19)
C8 C9 C19 C20 20.3(2)
C10 C9 C19 C20 141.1(2)
C8 C9 C19 C18 -101.68(19)
C10 C9 C19 C18 19.1(2)
C18 C19 C20 O3 116.6(2)
C9 C19 C20 O3 4.0(3)
O7 C21 C22 O8 57.5(3)
O8 C23 C24 O7 -57.5(3)
C2 C3 O1 C7 -9.3(3)
C4 C3 O1 C7 170.11(17)
C1 C8 O3 C20 169.2(2)
C9 C8 O3 C20 42.5(3)
C19 C20 O3 C8 -28.8(3)
C11 C18 O4 C10 160.50(19)
C19 C18 O4 C10 37.8(2)
C9 C10 O4 C18 -25.2(3)
C12 C13 O5 C17 8.0(3)
C14 C13 O5 C17 -170.81(18)
C23 C24 O7 C21 57.4(3)
C22 C21 O7 C24 -57.0(3)
C24 C23 O8 C22 56.9(3)
C21 C22 O8 C23 -57.4(3)

loop_
_cod_related_entry_id
_cod_related_entry_database
_cod_related_entry_code
1 ChemSpider 21174543
